data_2226496
loop_
_publ_author_name
'Wei, Wen-bin'
'Jia, Ru'
'Sun, Jie'
'Wang, Hai-Bo'

_publ_section_title
;
 2-(7-Methoxy-1-naphthyl)acetonitrile
;
_journal_coeditor_code HB5505
_journal_issue 7
_journal_name_full 'Acta Crystallographica Section E'
_journal_page_first o1868
_journal_paper_doi 10.1107/S1600536810024372
_journal_volume 66
_journal_year 2010
_chemical_formula_iupac 'C13 H11 N O'
_chemical_formula_moiety 'C13 H11 N O'
_chemical_formula_sum 'C13 H11 N O'
_chemical_formula_weight 197.23
_chemical_melting_point 353
_chemical_name_common 2-(7-methoxynaphthalen-1-yl)acetonitrile
_chemical_name_systematic
;
2-(7-Methoxy-1-naphthyl)acetonitrile
;
_space_group_IT_number 14
_symmetry_cell_setting monoclinic
_symmetry_space_group_name_Hall '-P 2yn'
_symmetry_space_group_name_H-M 'P 1 21/n 1'
_atom_sites_solution_hydrogens geom
_atom_sites_solution_primary direct
_atom_sites_solution_secondary difmap
_audit_creation_method SHELXL-97
_cell_angle_alpha 90.00
_cell_angle_beta 101.03(3)
_cell_angle_gamma 90.00
_cell_formula_units_Z 4
_cell_length_a 7.5110(15)
_cell_length_b 9.6170(19)
_cell_length_c 14.731(3)
_cell_measurement_reflns_used 25
_cell_measurement_temperature 293(2)
_cell_measurement_theta_max 13
_cell_measurement_theta_min 9
_cell_volume 1044.4(4)
_computing_cell_refinement 'CAD-4 EXPRESS (Enraf--Nonius, 1994)'
_computing_data_collection 'CAD-4 EXPRESS (Enraf--Nonius, 1994)'
_computing_data_reduction 'XCAD4 (Harms & Wocadlo, 1995)'
_computing_molecular_graphics 'PLATON (Spek, 2009)'
_computing_publication_material 'PLATON (Spek, 2009)'
_computing_structure_refinement 'SHELXL97 (Sheldrick, 2008)'
_computing_structure_solution 'SHELXS97 (Sheldrick, 2008)'
_diffrn_ambient_temperature 293(2)
_diffrn_measured_fraction_theta_full 0.999
_diffrn_measured_fraction_theta_max 0.999
_diffrn_measurement_device_type 'Enraf--Nonius CAD-4'
_diffrn_measurement_method \w/2\q
_diffrn_radiation_monochromator graphite
_diffrn_radiation_source 'fine-focus sealed tube'
_diffrn_radiation_type MoK\a
_diffrn_radiation_wavelength 0.71073
_diffrn_reflns_av_R_equivalents 0.0106
_diffrn_reflns_av_sigmaI/netI 0.0519
_diffrn_reflns_limit_h_max 8
_diffrn_reflns_limit_h_min -9
_diffrn_reflns_limit_k_max 0
_diffrn_reflns_limit_k_min -11
_diffrn_reflns_limit_l_max 17
_diffrn_reflns_limit_l_min 0
_diffrn_reflns_number 1971
_diffrn_reflns_theta_full 25.28
_diffrn_reflns_theta_max 25.28
_diffrn_reflns_theta_min 2.54
_diffrn_standards_decay_% 1
_diffrn_standards_interval_count 200
_diffrn_standards_interval_time 120
_diffrn_standards_number 3
_exptl_absorpt_coefficient_mu 0.080
_exptl_absorpt_correction_T_max 0.992
_exptl_absorpt_correction_T_min 0.976
_exptl_absorpt_correction_type psi-scan
_exptl_absorpt_process_details '(North <i>et al.</i>,  1968)'
_exptl_crystal_colour colorless
_exptl_crystal_density_diffrn 1.254
_exptl_crystal_density_method 'not measured'
_exptl_crystal_description block
_exptl_crystal_F_000 416
_exptl_crystal_size_max 0.30
_exptl_crystal_size_mid 0.20
_exptl_crystal_size_min 0.10
_refine_diff_density_max 0.139
_refine_diff_density_min -0.140
_refine_ls_extinction_method none
_refine_ls_goodness_of_fit_ref 1.002
_refine_ls_hydrogen_treatment constr
_refine_ls_matrix_type full
_refine_ls_number_parameters 136
_refine_ls_number_reflns 1897
_refine_ls_number_restraints 0
_refine_ls_restrained_S_all 1.002
_refine_ls_R_factor_all 0.1145
_refine_ls_R_factor_gt 0.0592
_refine_ls_shift/su_max 0.000
_refine_ls_shift/su_mean 0.000
_refine_ls_structure_factor_coef Fsqd
_refine_ls_weighting_details 'calc w=1/[\s^2^(Fo^2^)+(0.0690P)^2^+0.0000P] where P=(Fo^2^+2Fc^2^)/3'
_refine_ls_weighting_scheme calc
_refine_ls_wR_factor_gt 0.1343
_refine_ls_wR_factor_ref 0.1628
_reflns_number_gt 1045
_reflns_number_total 1897
_reflns_threshold_expression I>2\s(I)
_cod_data_source_file hb5505.cif
_cod_data_source_block I
_cod_original_sg_symbol_H-M 'P 21/n'
_cod_database_code 2226496
_cod_database_fobs_code 2226496

loop_
_symmetry_equiv_pos_as_xyz
x,y,z
1/2-x,1/2+y,1/2-z
-x,-y,-z
1/2+x,1/2-y,1/2+z

loop_
_atom_site_type_symbol
_atom_site_label
_atom_site_fract_x
_atom_site_fract_y
_atom_site_fract_z
_atom_site_U_iso_or_equiv
_atom_site_adp_type
_atom_site_calc_flag
_atom_site_refinement_flags
_atom_site_occupancy
_atom_site_disorder_assembly
_atom_site_disorder_group
O O 0.8616(3) -0.2547(2) 0.13823(13) 0.0718(6) Uani d . 1 . .
N N 0.7349(5) 0.1342(3) -0.3297(2) 0.1076(12) Uani d . 1 . .
C C1 0.7327(4) 0.0786(3) -0.2623(2) 0.0691(9) Uani d . 1 . .
C C2 0.7316(4) 0.0085(3) -0.17484(17) 0.0565(7) Uani d . 1 . .
H H2A 0.8471 -0.0380 -0.1550 0.068 Uiso calc R 1 . .
H H2B 0.6376 -0.0620 -0.1842 0.068 Uiso calc R 1 . .
C C3 0.6992(3) 0.1069(3) -0.09873(18) 0.0484(7) Uani d . 1 . .
C C4 0.6435(4) 0.2412(3) -0.1174(2) 0.0622(8) Uani d . 1 . .
H H4A 0.6228 0.2727 -0.1782 0.075 Uiso calc R 1 . .
C C5 0.6171(4) 0.3319(3) -0.0472(3) 0.0716(9) Uani d . 1 . .
H H5A 0.5794 0.4227 -0.0613 0.086 Uiso calc R 1 . .
C C6 0.6466(4) 0.2874(3) 0.0411(2) 0.0685(9) Uani d . 1 . .
H H6A 0.6293 0.3486 0.0876 0.082 Uiso calc R 1 . .
C C7 0.7028(4) 0.1504(3) 0.06461(19) 0.0552(8) Uani d . 1 . .
C C8 0.7346(4) 0.1027(3) 0.1570(2) 0.0675(9) Uani d . 1 . .
H H8A 0.7200 0.1635 0.2042 0.081 Uiso calc R 1 . .
C C9 0.7857(4) -0.0299(4) 0.1779(2) 0.0685(9) Uani d . 1 . .
H H9A 0.8060 -0.0596 0.2391 0.082 Uiso calc R 1 . .
C C10 0.8086(4) -0.1236(3) 0.10760(19) 0.0564(7) Uani d . 1 . .
C C11 0.7816(3) -0.0820(3) 0.01827(18) 0.0495(7) Uani d . 1 . .
H H11A 0.7979 -0.1448 -0.0275 0.059 Uiso calc R 1 . .
C C12 0.7285(3) 0.0571(3) -0.00618(18) 0.0471(7) Uani d . 1 . .
C C13 0.8857(4) -0.3548(3) 0.0708(2) 0.0723(9) Uani d . 1 . .
H H13A 0.9233 -0.4415 0.1007 0.108 Uiso calc R 1 . .
H H13B 0.9768 -0.3229 0.0380 0.108 Uiso calc R 1 . .
H H13C 0.7733 -0.3677 0.0280 0.108 Uiso calc R 1 . .

loop_
_atom_site_aniso_label
_atom_site_aniso_U_11
_atom_site_aniso_U_22
_atom_site_aniso_U_33
_atom_site_aniso_U_12
_atom_site_aniso_U_13
_atom_site_aniso_U_23
O 0.0897(16) 0.0689(14) 0.0570(12) 0.0037(12) 0.0148(11) 0.0088(11)
N 0.177(4) 0.085(2) 0.062(2) -0.005(2) 0.024(2) 0.0025(17)
C1 0.092(2) 0.064(2) 0.0507(18) -0.0084(18) 0.0111(16) -0.0041(16)
C2 0.0636(19) 0.0525(17) 0.0549(17) -0.0034(14) 0.0150(14) -0.0016(14)
C3 0.0441(15) 0.0478(16) 0.0553(17) -0.0072(13) 0.0142(13) -0.0041(13)
C4 0.065(2) 0.0532(18) 0.070(2) -0.0012(15) 0.0164(15) 0.0030(16)
C5 0.074(2) 0.0490(18) 0.097(3) 0.0035(16) 0.0285(19) -0.0043(18)
C6 0.073(2) 0.057(2) 0.084(2) -0.0069(16) 0.0352(18) -0.0222(17)
C7 0.0506(17) 0.0552(19) 0.0636(19) -0.0093(14) 0.0210(14) -0.0135(15)
C8 0.074(2) 0.073(2) 0.062(2) -0.0102(18) 0.0293(16) -0.0217(17)
C9 0.078(2) 0.082(2) 0.0499(17) -0.0113(19) 0.0234(16) -0.0027(17)
C10 0.0572(18) 0.0583(18) 0.0552(18) -0.0043(14) 0.0141(14) 0.0006(15)
C11 0.0491(16) 0.0508(17) 0.0519(17) -0.0058(13) 0.0182(13) -0.0061(13)
C12 0.0384(15) 0.0485(16) 0.0565(17) -0.0098(12) 0.0142(12) -0.0069(13)
C13 0.078(2) 0.0579(19) 0.079(2) 0.0039(16) 0.0087(18) 0.0028(17)

loop_
_atom_type_symbol
_atom_type_description
_atom_type_scat_dispersion_real
_atom_type_scat_dispersion_imag
_atom_type_scat_source
C C 0.0033 0.0016 'International Tables Vol C Tables 4.2.6.8 and 6.1.1.4'
H H 0.0000 0.0000 'International Tables Vol C Tables 4.2.6.8 and 6.1.1.4'
N N 0.0061 0.0033 'International Tables Vol C Tables 4.2.6.8 and 6.1.1.4'
O O 0.0106 0.0060 'International Tables Vol C Tables 4.2.6.8 and 6.1.1.4'

loop_
_geom_angle_atom_site_label_1
_geom_angle_atom_site_label_2
_geom_angle_atom_site_label_3
_geom_angle_site_symmetry_1
_geom_angle_site_symmetry_3
_geom_angle
_geom_angle_publ_flag
C10 O C13 . . 117.4(2) ?
N C1 C2 . . 179.1(4) ?
C1 C2 C3 . . 113.2(2) ?
C1 C2 H2A . . 108.9 ?
C3 C2 H2A . . 108.9 ?
C1 C2 H2B . . 108.9 ?
C3 C2 H2B . . 108.9 ?
H2A C2 H2B . . 107.8 ?
C4 C3 C12 . . 119.7(3) ?
C4 C3 C2 . . 121.6(3) ?
C12 C3 C2 . . 118.7(2) ?
C3 C4 C5 . . 121.5(3) ?
C3 C4 H4A . . 119.2 ?
C5 C4 H4A . . 119.2 ?
C6 C5 C4 . . 119.8(3) ?
C6 C5 H5A . . 120.1 ?
C4 C5 H5A . . 120.1 ?
C5 C6 C7 . . 121.4(3) ?
C5 C6 H6A . . 119.3 ?
C7 C6 H6A . . 119.3 ?
C6 C7 C8 . . 121.9(3) ?
C6 C7 C12 . . 119.3(3) ?
C8 C7 C12 . . 118.8(3) ?
C9 C8 C7 . . 120.9(3) ?
C9 C8 H8A . . 119.5 ?
C7 C8 H8A . . 119.5 ?
C8 C9 C10 . . 120.4(3) ?
C8 C9 H9A . . 119.8 ?
C10 C9 H9A . . 119.8 ?
C11 C10 O . . 124.9(3) ?
C11 C10 C9 . . 120.6(3) ?
O C10 C9 . . 114.5(3) ?
C10 C11 C12 . . 120.5(3) ?
C10 C11 H11A . . 119.8 ?
C12 C11 H11A . . 119.8 ?
C7 C12 C3 . . 118.3(3) ?
C7 C12 C11 . . 118.7(2) ?
C3 C12 C11 . . 123.0(2) ?
O C13 H13A . . 109.5 ?
O C13 H13B . . 109.5 ?
H13A C13 H13B . . 109.5 ?
O C13 H13C . . 109.5 ?
H13A C13 H13C . . 109.5 ?
H13B C13 H13C . . 109.5 ?

loop_
_geom_bond_atom_site_label_1
_geom_bond_atom_site_label_2
_geom_bond_site_symmetry_2
_geom_bond_distance
_geom_bond_publ_flag
O C10 . 1.372(3) ?
O C13 . 1.419(3) ?
N C1 . 1.130(4) ?
C1 C2 . 1.456(4) ?
C2 C3 . 1.522(3) ?
C2 H2A . 0.9700 ?
C2 H2B . 0.9700 ?
C3 C4 . 1.369(4) ?
C3 C12 . 1.422(3) ?
C4 C5 . 1.396(4) ?
C4 H4A . 0.9300 ?
C5 C6 . 1.347(4) ?
C5 H5A . 0.9300 ?
C6 C7 . 1.406(4) ?
C6 H6A . 0.9300 ?
C7 C8 . 1.413(4) ?
C7 C12 . 1.417(3) ?
C8 C9 . 1.350(4) ?
C8 H8A . 0.9300 ?
C9 C10 . 1.407(4) ?
C9 H9A . 0.9300 ?
C10 C11 . 1.353(4) ?
C11 C12 . 1.422(4) ?
C11 H11A . 0.9300 ?
C13 H13A . 0.9600 ?
C13 H13B . 0.9600 ?
C13 H13C . 0.9600 ?

loop_
_cod_related_entry_id
_cod_related_entry_database
_cod_related_entry_code
1 ChemSpider 9439080
